data_7105118
loop_
_publ_author_name
'Lin, Mei-Jin'
'Jouaiti, Abdelaziz'
'Kyritsakas, Nathalie'
'Hosseini, Mir Wais'

_publ_section_title
;
 Molecular tectonics: from 1-D interwoven racemic chains to
 quadruple-stranded helices.
;
_journal_issue 1
_journal_name_full 'Chemical communications (Cambridge, England)'
_journal_page_first 115
_journal_page_last 117
_journal_paper_doi 10.1039/b916249f
_journal_volume 46
_journal_year 2009
_chemical_formula_moiety '6(C33 H30 Cl2 Hg N2 O4), 2(C H Cl3), 2(H2 O)'
_chemical_formula_sum 'C200 H186 Cl18 Hg6 N12 O24'
_chemical_formula_weight 4983.25
_chemical_name_systematic
;

?

;
_space_group_IT_number 167
_symmetry_cell_setting hexagonal
_symmetry_space_group_name_Hall '-R 3 2"c'
_symmetry_space_group_name_H-M 'R -3 c :H'
_atom_sites_solution_hydrogens geom
_atom_sites_solution_primary direct
_atom_sites_solution_secondary difmap
_audit_creation_method SHELXL-97
_cell_angle_alpha 90.00
_cell_angle_beta 90.00
_cell_angle_gamma 120.00
_cell_formula_units_Z 3
_cell_length_a 39.9988(10)
_cell_length_b 39.9988(10)
_cell_length_c 10.8667(3)
_cell_measurement_reflns_used 9590
_cell_measurement_temperature 173(2)
_cell_measurement_theta_max 27.51
_cell_measurement_theta_min 2.44
_cell_volume 15056.4(7)
_computing_cell_refinement 'Bruker SAINT'
_computing_data_collection 'Bruker APEX2'
_computing_data_reduction 'Bruker SAINT'
_computing_molecular_graphics 'Bruker SHELXTL'
_computing_publication_material 'Bruker SHELXTL'
_computing_structure_refinement 'SHELXL-97 (Sheldrick, 1997)'
_computing_structure_solution 'SHELXS-97 (Sheldrick, 1990)'
_diffrn_ambient_temperature 173(2)
_diffrn_measured_fraction_theta_full 0.998
_diffrn_measured_fraction_theta_max 0.998
_diffrn_measurement_device_type 'Bruker APEX-II CCD'
_diffrn_measurement_method '\f and \w scans'
_diffrn_radiation_monochromator graphite
_diffrn_radiation_source 'fine-focus sealed tube'
_diffrn_radiation_type MoK\a
_diffrn_radiation_wavelength 0.71073
_diffrn_reflns_av_R_equivalents 0.0305
_diffrn_reflns_av_sigmaI/netI 0.0095
_diffrn_reflns_limit_h_max 52
_diffrn_reflns_limit_h_min -50
_diffrn_reflns_limit_k_max 51
_diffrn_reflns_limit_k_min -51
_diffrn_reflns_limit_l_max 12
_diffrn_reflns_limit_l_min -14
_diffrn_reflns_number 120760
_diffrn_reflns_theta_full 27.54
_diffrn_reflns_theta_max 27.54
_diffrn_reflns_theta_min 2.04
_diffrn_standards_number 0
_exptl_absorpt_coefficient_mu 4.878
_exptl_absorpt_correction_T_max 0.7925
_exptl_absorpt_correction_T_min 0.6412
_exptl_absorpt_correction_type multi-scan
_exptl_absorpt_process_details sadabs
_exptl_crystal_colour colorless
_exptl_crystal_density_diffrn 1.649
_exptl_crystal_density_meas ?
_exptl_crystal_density_method 'not measured'
_exptl_crystal_description prism
_exptl_crystal_F_000 7344
_exptl_crystal_size_max 0.10
_exptl_crystal_size_mid 0.06
_exptl_crystal_size_min 0.05
_refine_diff_density_max 2.182
_refine_diff_density_min -0.931
_refine_diff_density_rms 0.096
_refine_ls_extinction_method none
_refine_ls_goodness_of_fit_ref 1.088
_refine_ls_hydrogen_treatment constr
_refine_ls_matrix_type full
_refine_ls_number_parameters 207
_refine_ls_number_reflns 3864
_refine_ls_number_restraints 0
_refine_ls_restrained_S_all 1.088
_refine_ls_R_factor_all 0.0414
_refine_ls_R_factor_gt 0.0285
_refine_ls_shift/su_max 0.000
_refine_ls_shift/su_mean 0.000
_refine_ls_structure_factor_coef Fsqd
_refine_ls_weighting_details 'calc w=1/[\s^2^(Fo^2^)+(0.0396P)^2^+8.2845P] where P=(Fo^2^+2Fc^2^)/3'
_refine_ls_weighting_scheme calc
_refine_ls_wR_factor_gt 0.0750
_refine_ls_wR_factor_ref 0.0881
_reflns_number_gt 3073
_reflns_number_total 3864
_reflns_threshold_expression >2sigma(I)
_cod_data_source_file b916249f.txt
_cod_data_source_block e1570a
_cod_depositor_comments
;
The following automatic conversions were performed:
'_symmetry_cell_setting' value 'Hexagonal' changed to 'hexagonal'
according to '/home/saulius/struct/CIF-dictionaries/cif_core.dic'
dictionary named 'cif_core.dic' version 2.4.1 from 2010-06-29.

Automatic conversion script
Id: cif_fix_enum 1527 2010-12-29 10:47:43Z saulius 

The following automatic conversions were performed:

'_exptl_crystal_density_meas' value 'none' was changed to '?' - the
value is perceived as not measured.

Automatic conversion script
Id: cif_fix_values 3008 2015-01-20 13:52:24Z robertas 
;
_cod_original_sg_symbol_H-M R-3c
_cod_database_code 7105118

loop_
_symmetry_equiv_pos_as_xyz
'x, y, z'
'-y, x-y, z'
'-x+y, -x, z'
'y, x, -z+1/2'
'x-y, -y, -z+1/2'
'-x, -x+y, -z+1/2'
'x+2/3, y+1/3, z+1/3'
'-y+2/3, x-y+1/3, z+1/3'
'-x+y+2/3, -x+1/3, z+1/3'
'y+2/3, x+1/3, -z+5/6'
'x-y+2/3, -y+1/3, -z+5/6'
'-x+2/3, -x+y+1/3, -z+5/6'
'x+1/3, y+2/3, z+2/3'
'-y+1/3, x-y+2/3, z+2/3'
'-x+y+1/3, -x+2/3, z+2/3'
'y+1/3, x+2/3, -z+7/6'
'x-y+1/3, -y+2/3, -z+7/6'
'-x+1/3, -x+y+2/3, -z+7/6'
'-x, -y, -z'
'y, -x+y, -z'
'x-y, x, -z'
'-y, -x, z-1/2'
'-x+y, y, z-1/2'
'x, x-y, z-1/2'
'-x+2/3, -y+1/3, -z+1/3'
'y+2/3, -x+y+1/3, -z+1/3'
'x-y+2/3, x+1/3, -z+1/3'
'-y+2/3, -x+1/3, z-1/6'
'-x+y+2/3, y+1/3, z-1/6'
'x+2/3, x-y+1/3, z-1/6'
'-x+1/3, -y+2/3, -z+2/3'
'y+1/3, -x+y+2/3, -z+2/3'
'x-y+1/3, x+2/3, -z+2/3'
'-y+1/3, -x+2/3, z+1/6'
'-x+y+1/3, y+2/3, z+1/6'
'x+1/3, x-y+2/3, z+1/6'

loop_
_atom_site_label
_atom_site_type_symbol
_atom_site_fract_x
_atom_site_fract_y
_atom_site_fract_z
_atom_site_U_iso_or_equiv
_atom_site_adp_type
_atom_site_occupancy
_atom_site_symmetry_multiplicity
_atom_site_calc_flag
_atom_site_refinement_flags
_atom_site_disorder_assembly
_atom_site_disorder_group
Hg1 Hg 0.167302(5) 0.3333 1.0833 0.03548(9) Uani 1 2 d S . .
Cl1 Cl 0.21283(3) 0.39857(3) 1.05556(10) 0.0495(2) Uani 1 1 d . . .
N1 N 0.12129(9) 0.32834(8) 0.9246(3) 0.0364(6) Uani 1 1 d . . .
C1 C 0.08981(11) 0.29384(10) 0.9058(3) 0.0399(8) Uani 1 1 d . . .
H1 H 0.0882 0.2720 0.9464 0.048 Uiso 1 1 calc R . .
C2 C 0.05974(11) 0.28827(11) 0.8311(4) 0.0447(9) Uani 1 1 d . . .
H2 H 0.0379 0.2633 0.8208 0.054 Uiso 1 1 calc R . .
C3 C 0.06189(11) 0.31980(11) 0.7712(4) 0.0438(9) Uani 1 1 d . . .
H3 H 0.0415 0.3169 0.7192 0.053 Uiso 1 1 calc R . .
C4 C 0.09450(10) 0.35586(10) 0.7886(3) 0.0342(7) Uani 1 1 d . . .
C5 C 0.12347(10) 0.35888(10) 0.8657(3) 0.0328(7) Uani 1 1 d . . .
H5 H 0.1457 0.3835 0.8773 0.039 Uiso 1 1 calc R . .
C6 C 0.09660(10) 0.38942(10) 0.7225(3) 0.0362(7) Uani 1 1 d . . .
O1 O 0.07450(9) 0.38709(8) 0.6436(3) 0.0620(9) Uani 1 1 d . . .
O2 O 0.12629(7) 0.42308(6) 0.7607(2) 0.0325(5) Uani 1 1 d . . .
C7 C 0.13375(9) 0.45724(9) 0.6993(3) 0.0271(6) Uani 1 1 d . . .
C8 C 0.15007(9) 0.46506(9) 0.5831(3) 0.0246(6) Uani 1 1 d . . .
H8 H 0.1529 0.4462 0.5385 0.029 Uiso 1 1 calc R . .
C9 C 0.16212(8) 0.50141(8) 0.5341(2) 0.0213(5) Uani 1 1 d . . .
C10 C 0.15776(9) 0.52871(9) 0.6005(3) 0.0247(6) Uani 1 1 d . . .
C11 C 0.13960(10) 0.51935(10) 0.7148(3) 0.0312(7) Uani 1 1 d . . .
H11 H 0.1356 0.5376 0.7582 0.037 Uiso 1 1 calc R . .
C12 C 0.12748(10) 0.48327(10) 0.7646(3) 0.0313(7) Uani 1 1 d . . .
H12 H 0.1150 0.4765 0.8425 0.038 Uiso 1 1 calc R . .
C13 C 0.18498(10) 0.51832(10) 0.4167 0.0223(8) Uani 1 2 d S . .
C14 C 0.18654(10) 0.55808(9) 0.4098(3) 0.0281(6) Uani 1 1 d . . .
H14A H 0.2124 0.5784 0.3821 0.034 Uiso 1 1 calc R . .
H14B H 0.1672 0.5567 0.3501 0.034 Uiso 1 1 calc R . .
C15 C 0.17792(10) 0.56802(9) 0.5392(3) 0.0299(7) Uani 1 1 d . . .
C16 C 0.21575(12) 0.59418(11) 0.6093(3) 0.0446(9) Uani 1 1 d . . .
H16A H 0.2098 0.5967 0.6951 0.067 Uiso 1 1 calc R . .
H16B H 0.2291 0.6197 0.5706 0.067 Uiso 1 1 calc R . .
H16C H 0.2324 0.5827 0.6066 0.067 Uiso 1 1 calc R . .
C17 C 0.15294(14) 0.58689(13) 0.5335(4) 0.0463(10) Uani 1 1 d . . .
H17A H 0.1291 0.5700 0.4885 0.069 Uiso 1 1 calc R . .
H17B H 0.1671 0.6118 0.4911 0.069 Uiso 1 1 calc R . .
H17C H 0.1466 0.5910 0.6172 0.069 Uiso 1 1 calc R . .
C18 C 0.6667 0.3333 0.0833 0.186(16) Uani 1 6 d S . .
Cl2 Cl 0.69458(19) 0.37695(18) 0.0405(13) 0.232(5) Uani 0.50 1 d P . .
O3 O 0.6667 0.3333 0.273(2) 0.135(8) Uani 0.50 3 d SP . .

loop_
_atom_site_aniso_label
_atom_site_aniso_U_11
_atom_site_aniso_U_22
_atom_site_aniso_U_33
_atom_site_aniso_U_23
_atom_site_aniso_U_13
_atom_site_aniso_U_12
Hg1 0.03551(11) 0.02759(11) 0.04071(14) 0.00621(7) 0.00310(3) 0.01380(6)
Cl1 0.0346(5) 0.0326(5) 0.0690(7) 0.0057(4) 0.0098(4) 0.0075(4)
N1 0.0399(16) 0.0297(14) 0.0362(15) 0.0081(12) 0.0006(12) 0.0149(13)
C1 0.046(2) 0.0280(17) 0.040(2) 0.0114(14) 0.0071(16) 0.0140(15)
C2 0.040(2) 0.0292(18) 0.049(2) 0.0043(16) 0.0005(17) 0.0062(16)
C3 0.0362(19) 0.040(2) 0.047(2) 0.0047(16) -0.0046(16) 0.0123(16)
C4 0.0347(17) 0.0320(17) 0.0319(17) 0.0064(13) 0.0021(13) 0.0137(14)
C5 0.0345(17) 0.0260(15) 0.0314(16) 0.0056(13) 0.0015(13) 0.0104(13)
C6 0.0348(18) 0.0353(18) 0.0351(18) 0.0032(14) -0.0035(14) 0.0150(15)
O1 0.0590(19) 0.0424(16) 0.072(2) 0.0077(14) -0.0311(16) 0.0157(14)
O2 0.0369(12) 0.0296(11) 0.0270(11) 0.0089(9) -0.0016(9) 0.0136(10)
C7 0.0294(16) 0.0299(16) 0.0232(14) 0.0051(12) -0.0029(12) 0.0158(13)
C8 0.0262(15) 0.0287(15) 0.0226(14) -0.0004(11) -0.0018(11) 0.0165(13)
C9 0.0245(14) 0.0267(14) 0.0163(12) 0.0002(10) -0.0020(10) 0.0154(12)
C10 0.0326(15) 0.0301(15) 0.0177(13) -0.0002(11) -0.0011(11) 0.0204(13)
C11 0.0429(18) 0.0428(18) 0.0202(14) -0.0002(13) 0.0026(13) 0.0308(16)
C12 0.0369(17) 0.0463(19) 0.0181(14) 0.0057(13) 0.0052(12) 0.0264(16)
C13 0.0258(15) 0.0258(15) 0.0173(18) 0.0000(7) 0.0000(7) 0.0143(17)
C14 0.0402(18) 0.0236(14) 0.0211(14) 0.0017(11) 0.0013(12) 0.0165(13)
C15 0.0467(19) 0.0291(15) 0.0213(14) -0.0008(12) 0.0018(13) 0.0245(15)
C16 0.059(2) 0.0346(19) 0.0334(18) -0.0112(15) -0.0063(17) 0.0179(18)
C17 0.079(3) 0.049(2) 0.0354(19) 0.0038(16) 0.0047(19) 0.050(2)
C18 0.17(2) 0.17(2) 0.22(4) 0.000 0.000 0.084(11)
Cl2 0.175(5) 0.089(3) 0.432(17) -0.012(6) 0.034(8) 0.066(4)
O3 0.152(12) 0.152(12) 0.103(14) 0.000 0.000 0.076(6)

loop_
_atom_type_symbol
_atom_type_description
_atom_type_scat_dispersion_real
_atom_type_scat_dispersion_imag
_atom_type_scat_source
C C 0.0033 0.0016 'International Tables Vol C Tables 4.2.6.8 and 6.1.1.4'
H H 0.0000 0.0000 'International Tables Vol C Tables 4.2.6.8 and 6.1.1.4'
Cl Cl 0.1484 0.1585 'International Tables Vol C Tables 4.2.6.8 and 6.1.1.4'
Hg Hg -2.3894 9.2266 'International Tables Vol C Tables 4.2.6.8 and 6.1.1.4'
N N 0.0061 0.0033 'International Tables Vol C Tables 4.2.6.8 and 6.1.1.4'
O O 0.0106 0.0060 'International Tables Vol C Tables 4.2.6.8 and 6.1.1.4'

loop_
_geom_angle_atom_site_label_1
_geom_angle_atom_site_label_2
_geom_angle_atom_site_label_3
_geom_angle
_geom_angle_site_symmetry_1
_geom_angle_site_symmetry_3
_geom_angle_publ_flag
Cl1 Hg1 Cl1 154.47(5) . 17_556 ?
Cl1 Hg1 N1 100.32(7) . 17_556 ?
Cl1 Hg1 N1 97.70(7) 17_556 17_556 ?
Cl1 Hg1 N1 97.70(7) . . ?
Cl1 Hg1 N1 100.32(7) 17_556 . ?
N1 Hg1 N1 89.79(14) 17_556 . ?
C1 N1 C5 117.7(3) . . ?
C1 N1 Hg1 118.1(2) . . ?
C5 N1 Hg1 123.7(2) . . ?
N1 C1 C2 123.6(3) . . ?
N1 C1 H1 118.2 . . ?
C2 C1 H1 118.2 . . ?
C1 C2 C3 118.7(3) . . ?
C1 C2 H2 120.7 . . ?
C3 C2 H2 120.7 . . ?
C2 C3 C4 118.7(4) . . ?
C2 C3 H3 120.7 . . ?
C4 C3 H3 120.7 . . ?
C5 C4 C3 118.8(3) . . ?
C5 C4 C6 123.1(3) . . ?
C3 C4 C6 118.1(3) . . ?
N1 C5 C4 122.5(3) . . ?
N1 C5 H5 118.7 . . ?
C4 C5 H5 118.7 . . ?
O1 C6 O2 123.2(3) . . ?
O1 C6 C4 124.6(3) . . ?
O2 C6 C4 112.3(3) . . ?
C6 O2 C7 118.6(2) . . ?
C12 C7 C8 122.7(3) . . ?
C12 C7 O2 117.1(3) . . ?
C8 C7 O2 119.9(3) . . ?
C7 C8 C9 117.7(3) . . ?
C7 C8 H8 121.2 . . ?
C9 C8 H8 121.2 . . ?
C8 C9 C10 120.5(3) . . ?
C8 C9 C13 127.3(2) . . ?
C10 C9 C13 111.8(2) . . ?
C9 C10 C11 120.4(3) . . ?
C9 C10 C15 112.1(2) . . ?
C11 C10 C15 127.3(3) . . ?
C12 C11 C10 119.6(3) . . ?
C12 C11 H11 120.2 . . ?
C10 C11 H11 120.2 . . ?
C11 C12 C7 119.0(3) . . ?
C11 C12 H12 120.5 . . ?
C7 C12 H12 120.5 . . ?
C9 C13 C9 116.8(3) 10_455 . ?
C9 C13 C14 101.69(15) 10_455 10_455 ?
C9 C13 C14 110.62(15) . 10_455 ?
C9 C13 C14 110.61(15) 10_455 . ?
C9 C13 C14 101.68(15) . . ?
C14 C13 C14 116.1(4) 10_455 . ?
C15 C14 C13 108.5(2) . . ?
C15 C14 H14A 110.0 . . ?
C13 C14 H14A 110.0 . . ?
C15 C14 H14B 110.0 . . ?
C13 C14 H14B 110.0 . . ?
H14A C14 H14B 108.4 . . ?
C10 C15 C17 113.0(3) . . ?
C10 C15 C16 108.6(3) . . ?
C17 C15 C16 110.3(3) . . ?
C10 C15 C14 101.8(2) . . ?
C17 C15 C14 112.1(3) . . ?
C16 C15 C14 110.7(3) . . ?
C15 C16 H16A 109.5 . . ?
C15 C16 H16B 109.5 . . ?
H16A C16 H16B 109.5 . . ?
C15 C16 H16C 109.5 . . ?
H16A C16 H16C 109.5 . . ?
H16B C16 H16C 109.5 . . ?
C15 C17 H17A 109.5 . . ?
C15 C17 H17B 109.5 . . ?
H17A C17 H17B 109.5 . . ?
C15 C17 H17C 109.5 . . ?
H17A C17 H17C 109.5 . . ?
H17B C17 H17C 109.5 . . ?
Cl2 C18 Cl2 84.3(5) 18_654 . ?
Cl2 C18 Cl2 162.4(4) 18_654 3_665 ?
Cl2 C18 Cl2 111.9(4) . 3_665 ?
Cl2 C18 Cl2 111.9(4) 18_654 16_544 ?
Cl2 C18 Cl2 53.2(7) . 16_544 ?
Cl2 C18 Cl2 84.2(5) 3_665 16_544 ?
Cl2 C18 Cl2 53.2(7) 18_654 2_655 ?
Cl2 C18 Cl2 111.9(4) . 2_655 ?
Cl2 C18 Cl2 111.9(4) 3_665 2_655 ?
Cl2 C18 Cl2 162.5(4) 16_544 2_655 ?
Cl2 C18 Cl2 111.9(4) 18_654 17_554 ?
Cl2 C18 Cl2 162.4(4) . 17_554 ?
Cl2 C18 Cl2 53.2(7) 3_665 17_554 ?
Cl2 C18 Cl2 111.9(4) 16_544 17_554 ?
Cl2 C18 Cl2 84.3(5) 2_655 17_554 ?
Cl2 Cl2 C18 63.4(3) 16_544 . ?
Cl2 Cl2 Cl2 93.5(10) 16_544 18_654 ?
C18 Cl2 Cl2 47.9(3) . 18_654 ?

loop_
_geom_bond_atom_site_label_1
_geom_bond_atom_site_label_2
_geom_bond_distance
_geom_bond_site_symmetry_2
_geom_bond_publ_flag
Hg1 Cl1 2.3376(9) . ?
Hg1 Cl1 2.3377(9) 17_556 ?
Hg1 N1 2.457(3) 17_556 ?
Hg1 N1 2.457(3) . ?
N1 C1 1.339(5) . ?
N1 C5 1.343(4) . ?
C1 C2 1.374(6) . ?
C1 H1 0.9500 . ?
C2 C3 1.383(5) . ?
C2 H2 0.9500 . ?
C3 C4 1.392(5) . ?
C3 H3 0.9500 . ?
C4 C5 1.385(5) . ?
C4 C6 1.487(5) . ?
C5 H5 0.9500 . ?
C6 O1 1.201(4) . ?
C6 O2 1.340(4) . ?
O2 C7 1.412(4) . ?
C7 C12 1.382(5) . ?
C7 C8 1.383(4) . ?
C8 C9 1.389(4) . ?
C8 H8 0.9500 . ?
C9 C10 1.391(4) . ?
C9 C13 1.517(3) . ?
C10 C11 1.392(4) . ?
C10 C15 1.516(4) . ?
C11 C12 1.382(5) . ?
C11 H11 0.9500 . ?
C12 H12 0.9500 . ?
C13 C9 1.517(3) 10_455 ?
C13 C14 1.562(4) 10_455 ?
C13 C14 1.562(4) . ?
C14 C15 1.546(4) . ?
C14 H14A 0.9900 . ?
C14 H14B 0.9900 . ?
C15 C17 1.525(5) . ?
C15 C16 1.543(5) . ?
C16 H16A 0.9800 . ?
C16 H16B 0.9800 . ?
C16 H16C 0.9800 . ?
C17 H17A 0.9800 . ?
C17 H17B 0.9800 . ?
C17 H17C 0.9800 . ?
C18 Cl2 1.600(7) 18_654 ?
C18 Cl2 1.600(7) . ?
C18 Cl2 1.600(7) 3_665 ?
C18 Cl2 1.600(7) 16_544 ?
C18 Cl2 1.600(7) 2_655 ?
C18 Cl2 1.600(7) 17_554 ?
Cl2 Cl2 2.146(17) 18_654 ?
